data_7202050
loop_
_publ_author_name
'Xu, Guan-Cheng'
'Ding, Yu-Jie'
'Okamura, Taka-aki'
'Huang, Yong-Qing'
'Liu, Guang-Xiang'
'Sun, Wei-Yin'
'Ueyama, Norikazu'

_publ_section_title
;
 Structure diversity and reversible anion exchange properties of
 cadmium(ii) complexes with 1,3,5-tris(imidazol-1-ylmethyl)benzene:
 counteranion-directed flexible ligand conformational variation
;
_journal_issue 8
_journal_name_full CrystEngComm
_journal_page_first 1052
_journal_paper_doi 10.1039/b803236j
_journal_volume 10
_journal_year 2008
_chemical_formula_moiety 'C36 H36 Cd3 I6 N12 '
_chemical_formula_sum 'C36 H36 Cd3 I6 N12'
_chemical_formula_weight 1735.37
_chemical_name_common (Cd(XG4)2)(Cd2I6)?
_chemical_name_systematic
;
[Cd(XG4)2][Cd2I6]?
;
_space_group_IT_number 2
_symmetry_cell_setting triclinic
_symmetry_Int_Tables_number 2
_symmetry_space_group_name_Hall '-P 1'
_symmetry_space_group_name_H-M 'P -1'
_atom_sites_solution_hydrogens geom
_atom_sites_solution_primary direct
_atom_sites_solution_secondary difmap
_audit_creation_date 'Sun Aug 19 14:41:50 2007'
_audit_creation_method SHELXL-97
_cell_angle_alpha 64.551(16)
_cell_angle_beta 67.682(16)
_cell_angle_gamma 74.765(19)
_cell_formula_units_Z 1
_cell_length_a 9.795(5)
_cell_length_b 11.219(6)
_cell_length_c 13.129(6)
_cell_measurement_reflns_used 7980
_cell_measurement_temperature 200
_cell_measurement_theta_max 27.5
_cell_measurement_theta_min 3.2
_cell_volume 1196.6(11)
_computing_structure_refinement 'SHELXL-97 (Sheldrick, 1997)'
_computing_structure_solution 'SHELXS-86 (Sheldrick, 1985)'
_diffrn_ambient_temperature 200
_diffrn_detector_area_resol_mean 10.00
_diffrn_measured_fraction_theta_full 0.988
_diffrn_measured_fraction_theta_max 0.988
_diffrn_measurement_device_type 'Rigaku RAXIS-RAPID Imaging Plate'
_diffrn_measurement_method \w
_diffrn_radiation_monochromator graphite
_diffrn_radiation_source 'fine-focus sealed tube'
_diffrn_radiation_type MoK\a
_diffrn_radiation_wavelength 0.71075
_diffrn_reflns_av_R_equivalents 0.0712
_diffrn_reflns_av_sigmaI/netI 0.0753
_diffrn_reflns_limit_h_max 12
_diffrn_reflns_limit_h_min -12
_diffrn_reflns_limit_k_max 14
_diffrn_reflns_limit_k_min -14
_diffrn_reflns_limit_l_max 17
_diffrn_reflns_limit_l_min -17
_diffrn_reflns_number 11326
_diffrn_reflns_theta_full 27.48
_diffrn_reflns_theta_max 27.48
_diffrn_reflns_theta_min 3.17
_exptl_absorpt_coefficient_mu 5.231
_exptl_absorpt_correction_type none
_exptl_crystal_colour colorless
_exptl_crystal_density_diffrn 2.408
_exptl_crystal_density_method 'not measured'
_exptl_crystal_description block
_exptl_crystal_F_000 798
_exptl_crystal_size_max 0.250
_exptl_crystal_size_mid 0.200
_exptl_crystal_size_min 0.200
_refine_diff_density_max 1.019
_refine_diff_density_min -1.348
_refine_diff_density_rms 0.201
_refine_ls_extinction_method none
_refine_ls_goodness_of_fit_ref 1.040
_refine_ls_hydrogen_treatment constr
_refine_ls_matrix_type full
_refine_ls_number_parameters 259
_refine_ls_number_reflns 5423
_refine_ls_number_restraints 0
_refine_ls_restrained_S_all 1.040
_refine_ls_R_factor_all 0.0477
_refine_ls_R_factor_gt 0.0397
_refine_ls_shift/su_max 0.001
_refine_ls_shift/su_mean 0.000
_refine_ls_structure_factor_coef Fsqd
_refine_ls_weighting_details 'calc w=1/[\s^2^(Fo^2^)+(0.0313P)^2^+0.7585P] where P=(Fo^2^+2Fc^2^)/3'
_refine_ls_weighting_scheme calc
_refine_ls_wR_factor_gt 0.0899
_refine_ls_wR_factor_ref 0.0938
_reflns_number_gt 4645
_reflns_number_total 5423
_reflns_threshold_expression I>2\s(I)
_cod_data_source_file b803236j.txt
_cod_data_source_block 6
_cod_original_cell_volume 1196.5(10)
_cod_database_code 7202050

loop_
_symmetry_equiv_pos_as_xyz
'x, y, z'
'-x, -y, -z'

loop_
_atom_site_label
_atom_site_type_symbol
_atom_site_fract_x
_atom_site_fract_y
_atom_site_fract_z
_atom_site_U_iso_or_equiv
_atom_site_adp_type
_atom_site_occupancy
_atom_site_symmetry_multiplicity
_atom_site_calc_flag
_atom_site_refinement_flags
_atom_site_disorder_assembly
_atom_site_disorder_group
I1 I 0.82603(3) -0.12519(3) 0.58171(3) 0.03222(10) Uani 1 1 d . . .
I2 I 0.75285(4) 0.24333(3) 0.66839(3) 0.03908(11) Uani 1 1 d . . .
I3 I 1.06704(4) -0.14216(4) 0.82048(3) 0.04388(12) Uani 1 1 d . . .
Cd1 Cd 0.5000 0.5000 0.0000 0.01759(11) Uani 1 2 d S . .
Cd2 Cd 0.95552(4) 0.02991(4) 0.64238(3) 0.03146(11) Uani 1 1 d . . .
N11 N 0.5428(4) 0.3205(4) 0.3652(3) 0.0226(9) Uani 1 1 d . . .
N12 N 0.5431(4) 0.4439(4) 0.1815(3) 0.0227(8) Uani 1 1 d . . .
N31 N 0.3808(4) -0.0656(4) 0.9256(3) 0.0229(8) Uani 1 1 d . . .
N32 N 0.4854(4) -0.2736(4) 0.9616(3) 0.0228(8) Uani 1 1 d . . .
N51 N -0.0428(4) 0.4889(4) 0.7516(3) 0.0243(9) Uani 1 1 d . . .
N52 N -0.2444(4) 0.4950(4) 0.8994(3) 0.0261(9) Uani 1 1 d . . .
C1 C 0.3965(5) 0.2270(5) 0.5786(4) 0.0233(10) Uani 1 1 d . . .
C2 C 0.3903(5) 0.1307(5) 0.6921(4) 0.0238(10) Uani 1 1 d . . .
H1 H 0.4637 0.0555 0.7015 0.029 Uiso 1 1 calc R . .
C3 C 0.2774(5) 0.1453(4) 0.7903(3) 0.0198(9) Uani 1 1 d . . .
C4 C 0.1694(5) 0.2545(5) 0.7755(4) 0.0234(10) Uani 1 1 d . . .
H2 H 0.0920 0.2648 0.8429 0.028 Uiso 1 1 calc R . .
C5 C 0.1731(5) 0.3487(4) 0.6637(4) 0.0234(10) Uani 1 1 d . . .
C6 C 0.2876(5) 0.3339(4) 0.5656(3) 0.0219(10) Uani 1 1 d . . .
H3 H 0.2908 0.3983 0.4887 0.026 Uiso 1 1 calc R . .
C11 C 0.5259(5) 0.2053(5) 0.4757(4) 0.0328(12) Uani 1 1 d . . .
H4 H 0.6188 0.1817 0.4971 0.039 Uiso 1 1 calc R . .
H5 H 0.5118 0.1290 0.4631 0.039 Uiso 1 1 calc R . .
C12 C 0.5199(5) 0.3272(5) 0.2675(4) 0.0221(9) Uani 1 1 d . . .
H6 H 0.4907 0.2566 0.2616 0.027 Uiso 1 1 calc R . .
C13 C 0.5833(5) 0.5155(5) 0.2265(4) 0.0273(10) Uani 1 1 d . . .
H7 H 0.6066 0.6044 0.1849 0.033 Uiso 1 1 calc R . .
C14 C 0.5847(5) 0.4394(5) 0.3397(4) 0.0307(11) Uani 1 1 d . . .
H8 H 0.6096 0.4642 0.3906 0.037 Uiso 1 1 calc R . .
C31 C 0.2648(5) 0.0479(5) 0.9161(4) 0.0275(11) Uani 1 1 d . . .
H9 H 0.2682 0.0960 0.9629 0.033 Uiso 1 1 calc R . .
H10 H 0.1668 0.0143 0.9518 0.033 Uiso 1 1 calc R . .
C32 C 0.3605(5) -0.1930(5) 0.9628(4) 0.0242(10) Uani 1 1 d . . .
H11 H 0.2662 -0.2220 0.9874 0.029 Uiso 1 1 calc R . .
C33 C 0.5927(5) -0.1907(5) 0.9198(4) 0.0244(10) Uani 1 1 d . . .
H12 H 0.6960 -0.2195 0.9074 0.029 Uiso 1 1 calc R . .
C34 C 0.5311(5) -0.0641(5) 0.8992(4) 0.0269(10) Uani 1 1 d . . .
H13 H 0.5807 0.0113 0.8721 0.032 Uiso 1 1 calc R . .
C51 C 0.0544(5) 0.4685(5) 0.6434(4) 0.0314(12) Uani 1 1 d . . .
H14 H 0.1040 0.5493 0.5889 0.038 Uiso 1 1 calc R . .
H15 H -0.0069 0.4564 0.6042 0.038 Uiso 1 1 calc R . .
C52 C -0.1871(5) 0.4696(5) 0.8010(4) 0.0242(10) Uani 1 1 d . . .
H16 H -0.2404 0.4417 0.7694 0.029 Uiso 1 1 calc R . .
C53 C -0.1324(5) 0.5306(5) 0.9134(4) 0.0297(11) Uani 1 1 d . . .
H17 H -0.1411 0.5536 0.9774 0.036 Uiso 1 1 calc R . .
C54 C -0.0066(5) 0.5285(5) 0.8226(4) 0.0303(11) Uani 1 1 d . . .
H18 H 0.0873 0.5501 0.8106 0.036 Uiso 1 1 calc R . .

loop_
_atom_site_aniso_label
_atom_site_aniso_U_11
_atom_site_aniso_U_22
_atom_site_aniso_U_33
_atom_site_aniso_U_23
_atom_site_aniso_U_13
_atom_site_aniso_U_12
I1 0.02972(18) 0.0369(2) 0.03148(19) -0.01381(14) -0.00430(14) -0.01189(15)
I2 0.0361(2) 0.0288(2) 0.0471(2) -0.01782(16) -0.00161(16) -0.00576(15)
I3 0.0496(2) 0.0467(2) 0.0422(2) -0.01276(17) -0.02650(18) -0.00400(18)
Cd1 0.0164(2) 0.0174(2) 0.0151(2) -0.00436(16) -0.00345(17) -0.00089(17)
Cd2 0.0317(2) 0.0331(2) 0.0302(2) -0.01333(15) -0.00935(16) -0.00214(16)
N11 0.0186(17) 0.031(2) 0.0113(17) -0.0086(15) -0.0029(14) 0.0061(16)
N12 0.0241(19) 0.028(2) 0.0156(18) -0.0058(15) -0.0075(16) -0.0034(17)
N31 0.029(2) 0.020(2) 0.0140(18) -0.0036(14) -0.0060(16) -0.0004(16)
N32 0.0239(19) 0.021(2) 0.0228(19) -0.0062(15) -0.0091(16) -0.0018(16)
N51 0.0171(17) 0.022(2) 0.023(2) -0.0055(15) -0.0009(15) 0.0010(16)
N52 0.0192(18) 0.031(2) 0.025(2) -0.0129(16) -0.0020(16) -0.0008(17)
C1 0.022(2) 0.029(3) 0.017(2) -0.0096(18) -0.0036(18) -0.0017(19)
C2 0.031(2) 0.021(2) 0.018(2) -0.0090(17) -0.0092(19) 0.004(2)
C3 0.024(2) 0.017(2) 0.017(2) -0.0029(16) -0.0066(18) -0.0044(18)
C4 0.022(2) 0.023(3) 0.020(2) -0.0071(17) -0.0050(18) -0.0006(19)
C5 0.018(2) 0.020(2) 0.026(2) -0.0054(18) -0.0061(18) 0.0013(18)
C6 0.024(2) 0.023(2) 0.013(2) -0.0038(16) -0.0066(18) 0.0017(19)
C11 0.031(3) 0.037(3) 0.015(2) -0.0061(19) -0.006(2) 0.012(2)
C12 0.022(2) 0.025(2) 0.018(2) -0.0081(17) -0.0051(18) -0.0027(19)
C13 0.022(2) 0.031(3) 0.030(3) -0.015(2) -0.0015(19) -0.008(2)
C14 0.023(2) 0.049(3) 0.030(3) -0.027(2) -0.006(2) -0.003(2)
C31 0.034(2) 0.021(2) 0.015(2) -0.0024(17) -0.0052(19) 0.005(2)
C32 0.026(2) 0.021(2) 0.022(2) -0.0027(17) -0.0097(19) -0.0042(19)
C33 0.022(2) 0.025(3) 0.025(2) -0.0069(18) -0.0082(19) -0.0017(19)
C34 0.030(2) 0.023(3) 0.024(2) -0.0056(18) -0.0056(19) -0.009(2)
C51 0.028(2) 0.027(3) 0.020(2) -0.0039(18) 0.0000(19) 0.007(2)
C52 0.017(2) 0.026(3) 0.027(2) -0.0096(19) -0.0059(19) -0.0010(19)
C53 0.028(2) 0.033(3) 0.035(3) -0.021(2) -0.014(2) 0.007(2)
C54 0.017(2) 0.032(3) 0.044(3) -0.015(2) -0.009(2) -0.005(2)

loop_
_atom_type_symbol
_atom_type_description
_atom_type_scat_dispersion_real
_atom_type_scat_dispersion_imag
_atom_type_scat_source
I I -0.4742 1.8119 'International Tables Vol C Tables 4.2.6.8 and 6.1.1.4'
Cd Cd -0.8075 1.2024 'International Tables Vol C Tables 4.2.6.8 and 6.1.1.4'
N N 0.0061 0.0033 'International Tables Vol C Tables 4.2.6.8 and 6.1.1.4'
C C 0.0033 0.0016 'International Tables Vol C Tables 4.2.6.8 and 6.1.1.4'
H H 0.0000 0.0000 'International Tables Vol C Tables 4.2.6.8 and 6.1.1.4'

loop_
_geom_angle_atom_site_label_1
_geom_angle_atom_site_label_2
_geom_angle_atom_site_label_3
_geom_angle
_geom_angle_site_symmetry_1
_geom_angle_site_symmetry_3
_geom_angle_publ_flag
Cd2 I1 Cd2 83.30(4) 2_756 . ?
N32 Cd1 N32 180.0 1_564 2_656 ?
N32 Cd1 N52 89.99(14) 1_564 1_654 ?
N32 Cd1 N52 90.01(14) 2_656 1_654 ?
N32 Cd1 N52 90.01(14) 1_564 2_566 ?
N32 Cd1 N52 89.99(14) 2_656 2_566 ?
N52 Cd1 N52 180.000(1) 1_654 2_566 ?
N32 Cd1 N12 90.30(13) 1_564 . ?
N32 Cd1 N12 89.70(13) 2_656 . ?
N52 Cd1 N12 91.28(13) 1_654 . ?
N52 Cd1 N12 88.72(13) 2_566 . ?
N32 Cd1 N12 89.70(13) 1_564 2_665 ?
N32 Cd1 N12 90.30(13) 2_656 2_665 ?
N52 Cd1 N12 88.72(13) 1_654 2_665 ?
N52 Cd1 N12 91.27(13) 2_566 2_665 ?
N12 Cd1 N12 180.0 . 2_665 ?
I3 Cd2 I2 120.82(3) . . ?
I3 Cd2 I1 114.45(4) . 2_756 ?
I2 Cd2 I1 107.03(3) . 2_756 ?
I3 Cd2 I1 106.96(4) . . ?
I2 Cd2 I1 108.01(4) . . ?
I1 Cd2 I1 96.70(4) 2_756 . ?
C12 N11 C14 107.4(4) . . ?
C12 N11 C11 125.1(4) . . ?
C14 N11 C11 127.5(4) . . ?
C12 N12 C13 105.5(4) . . ?
C12 N12 Cd1 121.8(3) . . ?
C13 N12 Cd1 132.6(3) . . ?
C32 N31 C34 106.5(4) . . ?
C32 N31 C31 126.0(4) . . ?
C34 N31 C31 127.5(4) . . ?
C32 N32 C33 104.3(4) . . ?
C32 N32 Cd1 122.7(3) . 1_546 ?
C33 N32 Cd1 132.4(3) . 1_546 ?
C52 N51 C54 107.5(4) . . ?
C52 N51 C51 124.9(4) . . ?
C54 N51 C51 127.6(4) . . ?
C52 N52 C53 106.2(4) . . ?
C52 N52 Cd1 121.4(3) . 1_456 ?
C53 N52 Cd1 131.8(3) . 1_456 ?
C6 C1 C2 119.5(4) . . ?
C6 C1 C11 123.6(4) . . ?
C2 C1 C11 116.8(4) . . ?
C3 C2 C1 120.1(4) . . ?
C3 C2 H1 120.0 . . ?
C1 C2 H1 120.0 . . ?
C2 C3 C4 119.5(4) . . ?
C2 C3 C31 123.4(4) . . ?
C4 C3 C31 117.1(4) . . ?
C5 C4 C3 120.8(4) . . ?
C5 C4 H2 119.6 . . ?
C3 C4 H2 119.6 . . ?
C4 C5 C6 119.3(4) . . ?
C4 C5 C51 122.4(4) . . ?
C6 C5 C51 118.3(4) . . ?
C1 C6 C5 120.7(4) . . ?
C1 C6 H3 119.6 . . ?
C5 C6 H3 119.6 . . ?
N11 C11 C1 113.8(4) . . ?
N11 C11 H4 108.8 . . ?
C1 C11 H4 108.8 . . ?
N11 C11 H5 108.8 . . ?
C1 C11 H5 108.8 . . ?
H4 C11 H5 107.7 . . ?
N12 C12 N11 111.4(4) . . ?
N12 C12 H6 124.3 . . ?
N11 C12 H6 124.3 . . ?
C14 C13 N12 109.7(4) . . ?
C14 C13 H7 125.1 . . ?
N12 C13 H7 125.1 . . ?
C13 C14 N11 106.0(4) . . ?
C13 C14 H8 127.0 . . ?
N11 C14 H8 127.0 . . ?
N31 C31 C3 114.4(4) . . ?
N31 C31 H9 108.7 . . ?
C3 C31 H9 108.7 . . ?
N31 C31 H10 108.7 . . ?
C3 C31 H10 108.7 . . ?
H9 C31 H10 107.6 . . ?
N32 C32 N31 112.5(4) . . ?
N32 C32 H11 123.7 . . ?
N31 C32 H11 123.7 . . ?
C34 C33 N32 110.7(4) . . ?
C34 C33 H12 124.7 . . ?
N32 C33 H12 124.7 . . ?
C33 C34 N31 105.9(4) . . ?
C33 C34 H13 127.0 . . ?
N31 C34 H13 127.0 . . ?
N51 C51 C5 113.7(4) . . ?
N51 C51 H14 108.8 . . ?
C5 C51 H14 108.8 . . ?
N51 C51 H15 108.8 . . ?
C5 C51 H15 108.8 . . ?
H14 C51 H15 107.7 . . ?
N52 C52 N51 110.5(4) . . ?
N52 C52 H16 124.8 . . ?
N51 C52 H16 124.8 . . ?
C54 C53 N52 110.1(4) . . ?
C54 C53 H17 125.0 . . ?
N52 C53 H17 125.0 . . ?
C53 C54 N51 105.7(4) . . ?
C53 C54 H18 127.1 . . ?
N51 C54 H18 127.1 . . ?

loop_
_geom_bond_atom_site_label_1
_geom_bond_atom_site_label_2
_geom_bond_distance
_geom_bond_site_symmetry_2
_geom_bond_publ_flag
I1 Cd2 2.8451(12) 2_756 ?
I1 Cd2 2.8964(11) . ?
I2 Cd2 2.7350(12) . ?
I3 Cd2 2.7091(11) . ?
Cd1 N32 2.343(4) 1_564 ?
Cd1 N32 2.343(4) 2_656 ?
Cd1 N52 2.344(4) 1_654 ?
Cd1 N52 2.344(4) 2_566 ?
Cd1 N12 2.364(4) . ?
Cd1 N12 2.364(4) 2_665 ?
Cd2 I1 2.8451(12) 2_756 ?
N11 C12 1.352(5) . ?
N11 C14 1.364(7) . ?
N11 C11 1.457(6) . ?
N12 C12 1.316(6) . ?
N12 C13 1.378(6) . ?
N31 C32 1.341(6) . ?
N31 C34 1.382(6) . ?
N31 C31 1.462(6) . ?
N32 C32 1.316(6) . ?
N32 C33 1.381(6) . ?
N32 Cd1 2.343(4) 1_546 ?
N51 C52 1.346(6) . ?
N51 C54 1.371(6) . ?
N51 C51 1.454(6) . ?
N52 C52 1.322(6) . ?
N52 C53 1.358(6) . ?
N52 Cd1 2.344(4) 1_456 ?
C1 C6 1.377(6) . ?
C1 C2 1.405(6) . ?
C1 C11 1.519(6) . ?
C2 C3 1.384(6) . ?
C2 H1 0.9500 . ?
C3 C4 1.389(6) . ?
C3 C31 1.517(5) . ?
C4 C5 1.385(6) . ?
C4 H2 0.9500 . ?
C5 C6 1.391(6) . ?
C5 C51 1.529(6) . ?
C6 H3 0.9500 . ?
C11 H4 0.9900 . ?
C11 H5 0.9900 . ?
C12 H6 0.9500 . ?
C13 C14 1.362(7) . ?
C13 H7 0.9500 . ?
C14 H8 0.9500 . ?
C31 H9 0.9900 . ?
C31 H10 0.9900 . ?
C32 H11 0.9500 . ?
C33 C34 1.342(7) . ?
C33 H12 0.9500 . ?
C34 H13 0.9500 . ?
C51 H14 0.9900 . ?
C51 H15 0.9900 . ?
C52 H16 0.9500 . ?
C53 C54 1.354(7) . ?
C53 H17 0.9500 . ?
C54 H18 0.9500 . ?

loop_
_geom_torsion_atom_site_label_1
_geom_torsion_atom_site_label_2
_geom_torsion_atom_site_label_3
_geom_torsion_atom_site_label_4
_geom_torsion
_geom_torsion_site_symmetry_1
_geom_torsion_site_symmetry_2
_geom_torsion_site_symmetry_3
_geom_torsion_site_symmetry_4
_geom_torsion_publ_flag
Cd2 I1 Cd2 I3 -118.13(4) 2_756 . . . ?
Cd2 I1 Cd2 I2 110.38(3) 2_756 . . . ?
Cd2 I1 Cd2 I1 0.0 2_756 . . 2_756 ?
N32 Cd1 N12 C12 159.8(3) 1_564 . . . ?
N32 Cd1 N12 C12 -20.2(3) 2_656 . . . ?
N52 Cd1 N12 C12 -110.2(3) 1_654 . . . ?
N52 Cd1 N12 C12 69.8(3) 2_566 . . . ?
N32 Cd1 N12 C13 -15.2(4) 1_564 . . . ?
N32 Cd1 N12 C13 164.8(4) 2_656 . . . ?
N52 Cd1 N12 C13 74.7(4) 1_654 . . . ?
N52 Cd1 N12 C13 -105.3(4) 2_566 . . . ?
C6 C1 C2 C3 -1.6(7) . . . . ?
C11 C1 C2 C3 178.6(5) . . . . ?
C1 C2 C3 C4 1.0(7) . . . . ?
C1 C2 C3 C31 -178.4(5) . . . . ?
C2 C3 C4 C5 0.2(7) . . . . ?
C31 C3 C4 C5 179.6(5) . . . . ?
C3 C4 C5 C6 -0.7(7) . . . . ?
C3 C4 C5 C51 178.5(5) . . . . ?
C2 C1 C6 C5 1.0(7) . . . . ?
C11 C1 C6 C5 -179.2(5) . . . . ?
C4 C5 C6 C1 0.1(7) . . . . ?
C51 C5 C6 C1 -179.2(5) . . . . ?
C12 N11 C11 C1 -112.1(5) . . . . ?
C14 N11 C11 C1 68.3(6) . . . . ?
C6 C1 C11 N11 12.1(7) . . . . ?
C2 C1 C11 N11 -168.2(4) . . . . ?
C13 N12 C12 N11 0.1(5) . . . . ?
Cd1 N12 C12 N11 -176.1(3) . . . . ?
C14 N11 C12 N12 -0.6(5) . . . . ?
C11 N11 C12 N12 179.7(4) . . . . ?
C12 N12 C13 C14 0.4(5) . . . . ?
Cd1 N12 C13 C14 176.1(3) . . . . ?
N12 C13 C14 N11 -0.8(5) . . . . ?
C12 N11 C14 C13 0.9(5) . . . . ?
C11 N11 C14 C13 -179.5(4) . . . . ?
C32 N31 C31 C3 -114.1(5) . . . . ?
C34 N31 C31 C3 66.3(6) . . . . ?
C2 C3 C31 N31 -1.3(7) . . . . ?
C4 C3 C31 N31 179.3(4) . . . . ?
C33 N32 C32 N31 -0.3(5) . . . . ?
Cd1 N32 C32 N31 -173.0(3) 1_546 . . . ?
C34 N31 C32 N32 -0.6(5) . . . . ?
C31 N31 C32 N32 179.7(4) . . . . ?
C32 N32 C33 C34 1.2(5) . . . . ?
Cd1 N32 C33 C34 172.9(3) 1_546 . . . ?
N32 C33 C34 N31 -1.6(5) . . . . ?
C32 N31 C34 C33 1.3(5) . . . . ?
C31 N31 C34 C33 -179.0(4) . . . . ?
C52 N51 C51 C5 -110.1(5) . . . . ?
C54 N51 C51 C5 68.9(6) . . . . ?
C4 C5 C51 N51 12.1(7) . . . . ?
C6 C5 C51 N51 -168.7(4) . . . . ?
C53 N52 C52 N51 -0.5(5) . . . . ?
Cd1 N52 C52 N51 172.1(3) 1_456 . . . ?
C54 N51 C52 N52 0.1(5) . . . . ?
C51 N51 C52 N52 179.2(4) . . . . ?
C52 N52 C53 C54 0.7(5) . . . . ?
Cd1 N52 C53 C54 -170.8(3) 1_456 . . . ?
N52 C53 C54 N51 -0.7(5) . . . . ?
C52 N51 C54 C53 0.4(5) . . . . ?
C51 N51 C54 C53 -178.8(4) . . . . ?
